data_7702159
loop_
_publ_author_name
'Hardy, E. E.'
'Wyss, K. M.'
'Keller, R. J.'
'Gorden, J. D.'
'Gorden, A. E. V.'

_publ_section_title
;
 Tunable ligand emission of napthylsalophen triple-decker dinuclear
 lanthanide(iii) sandwich complexes.
;
_journal_issue 4
_journal_name_full 'Dalton transactions (Cambridge, England : 2003)'
_journal_page_first 1337
_journal_page_last 1346
_journal_paper_doi 10.1039/c7dt03733c
_journal_volume 47
_journal_year 2018
_chemical_formula_moiety 'C85 H58 Dy2 N6 O7'
_chemical_formula_sum 'C85 H58 Dy2 N6 O7'
_chemical_formula_weight 1600.44
_space_group_crystal_system monoclinic
_space_group_IT_number 14
_space_group_name_Hall '-P 2ybc'
_space_group_name_H-M_alt 'P 1 21/c 1'
_symmetry_Int_Tables_number 14
_atom_sites_solution_primary direct
_audit_creation_date 2017-06-09
_audit_creation_method
;
Olex2 1.2
(compiled 2017.03.28 svn.r3405 for OlexSys, GUI svn.r5337)
;
_audit_update_record
;
2017-06-10 deposited with the CCDC.
2017-12-20 downloaded from the CCDC.
;
_cell_angle_alpha 90
_cell_angle_beta 96.445(1)
_cell_angle_gamma 90
_cell_formula_units_Z 4
_cell_length_a 17.4758(9)
_cell_length_b 20.4943(11)
_cell_length_c 20.6011(11)
_cell_measurement_reflns_used 9843
_cell_measurement_temperature 180.45
_cell_measurement_theta_max 24.776
_cell_measurement_theta_min 2.224
_cell_volume 7331.7(7)
_computing_cell_refinement 'SAINT v8.34A (Bruker, 2013)'
_computing_data_reduction 'SAINT v8.34A (Bruker, 2013)'
_computing_molecular_graphics 'Olex2 (Dolomanov et al., 2009)'
_computing_publication_material 'Olex2 (Dolomanov et al., 2009)'
_computing_structure_refinement 'olex2.refine (Bourhis et al., 2015)'
_computing_structure_solution 'ShelXS (Sheldrick, 2008)'
_diffrn_ambient_temperature 180.45
_diffrn_measured_fraction_theta_full 0.9532
_diffrn_measured_fraction_theta_max 0.9532
_diffrn_measurement_device_type 'Bruker APEX CCD'
_diffrn_measurement_method '\f and \w scans'
_diffrn_radiation_type 'Mo K\a'
_diffrn_radiation_wavelength 0.71073
_diffrn_reflns_av_R_equivalents 0.0593
_diffrn_reflns_av_unetI/netI 0.0643
_diffrn_reflns_limit_h_max 20
_diffrn_reflns_limit_h_min -20
_diffrn_reflns_limit_k_max 24
_diffrn_reflns_limit_k_min -22
_diffrn_reflns_limit_l_max 24
_diffrn_reflns_limit_l_min -24
_diffrn_reflns_number 97079
_diffrn_reflns_theta_full 25.0263
_diffrn_reflns_theta_max 25.03
_diffrn_reflns_theta_min 1.17
_diffrn_standards_number 0
_exptl_absorpt_coefficient_mu 2.082
_exptl_absorpt_correction_T_max 0.7452
_exptl_absorpt_correction_T_min 0.5698
_exptl_absorpt_correction_type multi-scan
_exptl_absorpt_process_details
'SADABS-2014/2 (Bruker,2014/2) was used for absorption correction. wR2(int) was 0.1055 before and 0.0408 after correction. The Ratio of minimum to maximum transmission is 0.7646. The \l/2 correction factor is 0.00150.'
_exptl_crystal_colour 'clear orange'
_exptl_crystal_colour_lustre clear
_exptl_crystal_colour_primary orange
_exptl_crystal_density_diffrn 1.4498
_exptl_crystal_description irregular
_exptl_crystal_F_000 3192.4328
_exptl_crystal_recrystallization_method 'slow evaporation of DCM and Methanol'
_exptl_crystal_size_max 0.2
_exptl_crystal_size_mid 0.18
_exptl_crystal_size_min 0.09
_refine_diff_density_max 2.2581
_refine_diff_density_min -3.4468
_refine_diff_density_rms 0.3319
_refine_ls_d_res_high 0.8400
_refine_ls_d_res_low 17.3654
_refine_ls_goodness_of_fit_ref 1.0851
_refine_ls_hydrogen_treatment constr
_refine_ls_matrix_type full
_refine_ls_number_constraints 114
_refine_ls_number_parameters 887
_refine_ls_number_reflns 12348
_refine_ls_number_restraints 0
_refine_ls_restrained_S_all 1.0851
_refine_ls_R_factor_all 0.0874
_refine_ls_R_factor_gt 0.0622
_refine_ls_shift/su_max 6.8063
_refine_ls_shift/su_mean 0.0159
_refine_ls_structure_factor_coef Fsqd
_refine_ls_weighting_details 'w=1/[\s^2^(Fo^2^)+(0.0252P)^2^+74.2559P] where P=(Fo^2^+2Fc^2^)/3'
_refine_ls_weighting_scheme calc
_refine_ls_wR_factor_gt 0.1037
_refine_ls_wR_factor_ref 0.1121
_reflns_Friedel_coverage 0.0
_reflns_limit_h_max 20
_reflns_limit_h_min -20
_reflns_limit_k_max 24
_reflns_limit_k_min 0
_reflns_limit_l_max 24
_reflns_limit_l_min 0
_reflns_number_gt 9892
_reflns_number_total 12348
_reflns_threshold_expression I>=2u(I)
_cod_data_source_file c7dt03733c2.cif
_cod_data_source_block Dy2L3_final
_cod_original_sg_symbol_H-M 'P 21/c'
_cod_database_code 7702159
_olex2_refinement_description
;
1. Fixed Uiso
 At 1.2 times of:
  All C(H) groups
 At 1.5 times of:
  All C(H,H,H) groups, All O(H) groups
2.a Rotating group:
 O7(H7a)
2.b Aromatic/amide H refined with riding coordinates:
 C83(H83), C82(H82), C80(H80), C79(H79), C78(H78), C77(H77), C74(H74),
 C67(H67), C58(H58), C59(H59), C64(H64), C63(H63), C62(H62), C61(H61), C69(H69),
  C70(H70), C71(H71), C72(H72), C18(H18), C24(H24), C23(H23), C22(H22),
 C21(H21), C26(H26), C27(H27), C11(H11), C2(H2), C3(H3), C8(H8), C7(H7), C6(H6),
  C5(H5), C13(H13), C14(H14), C15(H15), C16(H16), C39(H39), C30(H30), C31(H31),
 C36(H36), C35(H35), C34(H34), C33(H33), C46(H46), C55(H55), C54(H54), C52(H52),
  C51(H51), C50(H50), C49(H49), C44(H44), C43(H43), C42(H42), C41(H41)
2.c Idealised Me refined as rotating group:
 C85(H85a,H85b,H85c)
;
_olex2_exptl_crystal_mounting_method 'a suitable crystal was selected and mounted on a glass fiber using n-paratone oil'
_olex2_submission_special_instructions 'No special instructions were received'

loop_
_space_group_symop_id
_space_group_symop_operation_xyz
1 x,y,z
2 -x,y+1/2,-z+1/2
3 -x,-y,-z
4 x,-y-1/2,z-1/2

loop_
_atom_site_label
_atom_site_type_symbol
_atom_site_fract_x
_atom_site_fract_y
_atom_site_fract_z
_atom_site_U_iso_or_equiv
_atom_site_adp_type
_atom_site_occupancy
_atom_site_refinement_flags_posn
_atom_site_disorder_group
Dy1 Dy 0.290680(18) 0.603687(17) 0.353516(16) 0.01923(10) Uani 1.000000 . .
Dy2 Dy 0.274109(18) 0.444098(16) 0.255443(15) 0.01603(10) Uani 1.000000 . .
O1 O 0.1910(3) 0.3720(2) 0.2914(2) 0.0215(11) Uiso 1.000000 . .
O6 O 0.3900(3) 0.6647(3) 0.3898(2) 0.0304(13) Uani 1.000000 . .
N6 N 0.3186(3) 0.6722(3) 0.2619(3) 0.0187(13) Uani 1.000000 . .
O5 O 0.2233(3) 0.6380(3) 0.4307(2) 0.0307(13) Uani 1.000000 . .
O2 O 0.3565(3) 0.4039(3) 0.3384(2) 0.0287(13) Uani 1.000000 . .
N1 N 0.2260(3) 0.3729(3) 0.1631(3) 0.0198(13) Uani 1.000000 . .
O3 O 0.2131(2) 0.5126(2) 0.3249(2) 0.0201(11) Uani 1.000000 . .
N4 N 0.3009(3) 0.5145(3) 0.1600(3) 0.0169(13) Uani 1.000000 . .
O4 O 0.3550(3) 0.5328(2) 0.2903(2) 0.0205(11) Uani 1.000000 . .
C85 C 0.3316(8) 0.4967(8) 0.4933(7) 0.109(5) Uiso 1.000000 . 1
H85a H 0.289(4) 0.522(4) 0.508(2) 0.163(7) Uiso 1.000000 GR 1
H85b H 0.318(6) 0.4503(15) 0.4912(12) 0.163(7) Uiso 1.000000 GR 1
H85c H 0.378(2) 0.503(5) 0.5237(13) 0.163(7) Uiso 1.000000 GR 1
N5 N 0.1769(3) 0.6576(3) 0.2974(3) 0.0200(13) Uani 1.000000 . .
N2 N 0.3755(3) 0.3869(3) 0.2038(3) 0.0193(13) Uani 1.000000 . .
N3 N 0.1589(3) 0.5018(3) 0.1931(3) 0.0217(14) Uani 1.000000 . .
C40 C 0.1657(4) 0.5138(4) 0.1258(3) 0.0231(17) Uani 1.000000 . .
C45 C 0.2408(4) 0.5214(3) 0.1090(3) 0.0223(17) Uani 1.000000 . .
C84 C 0.4524(4) 0.6821(3) 0.3646(4) 0.0249(18) Uani 1.000000 . .
C83 C 0.5218(5) 0.6914(4) 0.4072(4) 0.036(2) Uani 1.000000 . .
H83 H 0.5202(5) 0.6875(4) 0.4530(4) 0.043(2) Uiso 1.000000 R .
C82 C 0.5895(4) 0.7055(4) 0.3848(4) 0.034(2) Uani 1.000000 . .
H82 H 0.6340(4) 0.7119(4) 0.4150(4) 0.041(2) Uiso 1.000000 R .
C81 C 0.5955(4) 0.7110(4) 0.3170(4) 0.0299(19) Uani 1.000000 . .
C80 C 0.6667(4) 0.7235(4) 0.2928(5) 0.036(2) Uani 1.000000 . .
H80 H 0.7118(4) 0.7282(4) 0.3228(5) 0.043(3) Uiso 1.000000 R .
C79 C 0.6722(5) 0.7291(4) 0.2276(5) 0.046(2) Uani 1.000000 . .
H79 H 0.7204(5) 0.7381(4) 0.2123(5) 0.055(3) Uiso 1.000000 R .
C78 C 0.6066(5) 0.7213(4) 0.1838(5) 0.041(2) Uani 1.000000 . .
H78 H 0.6104(5) 0.7240(4) 0.1382(5) 0.049(3) Uiso 1.000000 R .
C77 C 0.5361(5) 0.7099(4) 0.2052(4) 0.034(2) Uani 1.000000 . .
H77 H 0.4922(5) 0.7044(4) 0.1741(4) 0.041(2) Uiso 1.000000 R .
C76 C 0.5278(4) 0.7060(3) 0.2727(4) 0.0239(17) Uani 1.000000 . .
C75 C 0.4550(4) 0.6939(3) 0.2977(3) 0.0222(17) Uani 1.000000 . .
C74 C 0.3856(4) 0.6965(3) 0.2533(4) 0.0228(17) Uani 1.000000 . .
H74 H 0.3889(4) 0.7184(3) 0.2131(4) 0.027(2) Uiso 1.000000 R .
C73 C 0.2564(4) 0.6797(3) 0.2122(3) 0.0196(16) Uani 1.000000 . .
C68 C 0.1817(4) 0.6732(4) 0.2303(4) 0.0260(18) Uani 1.000000 . .
C67 C 0.1129(4) 0.6699(3) 0.3208(4) 0.0234(17) Uani 1.000000 . .
H67 H 0.0736(4) 0.6891(3) 0.2913(4) 0.028(2) Uiso 1.000000 R .
C66 C 0.0937(4) 0.6582(3) 0.3859(3) 0.0222(17) Uani 1.000000 . .
C57 C 0.1513(4) 0.6473(4) 0.4380(4) 0.0269(18) Uani 1.000000 . .
C58 C 0.1281(5) 0.6464(4) 0.5026(4) 0.038(2) Uani 1.000000 . .
H58 H 0.1663(5) 0.6407(4) 0.5388(4) 0.046(3) Uiso 1.000000 R .
C59 C 0.0542(5) 0.6533(4) 0.5136(4) 0.041(2) Uani 1.000000 . .
H59 H 0.0418(5) 0.6524(4) 0.5573(4) 0.049(3) Uiso 1.000000 R .
C60 C -0.0056(5) 0.6617(4) 0.4624(4) 0.034(2) Uani 1.000000 . .
C65 C 0.0135(4) 0.6640(4) 0.3973(4) 0.0263(18) Uani 1.000000 . .
C64 C -0.0478(4) 0.6684(4) 0.3475(4) 0.034(2) Uani 1.000000 . .
H64 H -0.0365(4) 0.6686(4) 0.3034(4) 0.041(2) Uiso 1.000000 R .
C63 C -0.1232(5) 0.6724(5) 0.3594(5) 0.049(3) Uani 1.000000 . .
H63 H -0.1631(5) 0.6756(5) 0.3243(5) 0.059(3) Uiso 1.000000 R .
C62 C -0.1406(5) 0.6719(5) 0.4236(5) 0.058(3) Uani 1.000000 . .
H62 H -0.1925(5) 0.6761(5) 0.4325(5) 0.070(3) Uiso 1.000000 R .
C61 C -0.0836(5) 0.6654(5) 0.4733(5) 0.048(2) Uani 1.000000 . .
H61 H -0.0966(5) 0.6632(5) 0.5168(5) 0.058(3) Uiso 1.000000 R .
C69 C 0.1186(4) 0.6785(4) 0.1826(4) 0.0271(18) Uani 1.000000 . .
H69 H 0.0681(4) 0.6732(4) 0.1947(4) 0.033(2) Uiso 1.000000 R .
C70 C 0.1283(5) 0.6911(4) 0.1185(4) 0.033(2) Uani 1.000000 . .
H70 H 0.0848(5) 0.6958(4) 0.0869(4) 0.039(2) Uiso 1.000000 R .
C71 C 0.2022(5) 0.6971(4) 0.1003(4) 0.034(2) Uani 1.000000 . .
H71 H 0.2094(5) 0.7057(4) 0.0561(4) 0.041(2) Uiso 1.000000 R .
C72 C 0.2644(4) 0.6906(4) 0.1463(4) 0.0269(18) Uani 1.000000 . .
H72 H 0.3146(4) 0.6935(4) 0.1331(4) 0.032(2) Uiso 1.000000 R .
C18 C 0.4432(4) 0.3701(3) 0.2300(4) 0.0220(17) Uani 1.000000 . .
H18 H 0.4753(4) 0.3499(3) 0.2016(4) 0.026(2) Uiso 1.000000 R .
C19 C 0.4760(4) 0.3779(3) 0.2964(3) 0.0189(16) Uani 1.000000 . .
C20 C 0.5582(4) 0.3691(3) 0.3112(4) 0.0241(17) Uani 1.000000 . .
C25 C 0.5912(4) 0.3643(4) 0.3770(4) 0.0300(19) Uani 1.000000 . .
C24 C 0.6715(4) 0.3549(4) 0.3913(4) 0.038(2) Uani 1.000000 . .
H24 H 0.6931(4) 0.3503(4) 0.4355(4) 0.045(3) Uiso 1.000000 R .
C23 C 0.7182(4) 0.3523(4) 0.3433(4) 0.039(2) Uani 1.000000 . .
H23 H 0.7720(4) 0.3457(4) 0.3537(4) 0.047(3) Uiso 1.000000 R .
C22 C 0.6868(4) 0.3595(4) 0.2782(4) 0.036(2) Uani 1.000000 . .
H22 H 0.7195(4) 0.3585(4) 0.2443(4) 0.043(2) Uiso 1.000000 R .
C21 C 0.6091(4) 0.3679(4) 0.2631(4) 0.0296(19) Uani 1.000000 . .
H21 H 0.5890(4) 0.3731(4) 0.2186(4) 0.035(2) Uiso 1.000000 R .
C26 C 0.5429(5) 0.3706(5) 0.4274(4) 0.042(2) Uani 1.000000 . .
H26 H 0.5640(5) 0.3657(5) 0.4717(4) 0.050(3) Uiso 1.000000 R .
C27 C 0.4659(4) 0.3838(4) 0.4131(4) 0.036(2) Uani 1.000000 . .
H27 H 0.4353(4) 0.3894(4) 0.4479(4) 0.043(3) Uiso 1.000000 R .
C28 C 0.4303(4) 0.3893(4) 0.3472(4) 0.0263(18) Uani 1.000000 . .
C17 C 0.3554(4) 0.3739(3) 0.1362(3) 0.0192(16) Uani 1.000000 . .
C12 C 0.2775(4) 0.3660(3) 0.1150(3) 0.0215(17) Uani 1.000000 . .
C11 C 0.1579(4) 0.3466(3) 0.1536(3) 0.0203(16) Uani 1.000000 . .
H11 H 0.1451(4) 0.3237(3) 0.1138(3) 0.024(2) Uiso 1.000000 R .
C10 C 0.1007(4) 0.3492(3) 0.1982(4) 0.0215(17) Uani 1.000000 . .
C1 C 0.1213(4) 0.3568(3) 0.2658(3) 0.0209(16) Uiso 1.000000 . .
C2 C 0.0628(4) 0.3464(4) 0.3083(4) 0.0265(18) Uani 1.000000 . .
H2 H 0.0766(4) 0.3478(4) 0.3542(4) 0.032(2) Uiso 1.000000 R .
C3 C -0.0116(4) 0.3347(4) 0.2849(4) 0.0297(19) Uani 1.000000 . .
H3 H -0.0483(4) 0.3278(4) 0.3149(4) 0.036(2) Uiso 1.000000 R .
C4 C -0.0357(4) 0.3326(4) 0.2173(4) 0.0267(18) Uani 1.000000 . .
C9 C 0.0204(4) 0.3391(4) 0.1734(4) 0.0252(17) Uani 1.000000 . .
C8 C -0.0053(5) 0.3377(4) 0.1060(4) 0.036(2) Uani 1.000000 . .
H8 H 0.0308(5) 0.3421(4) 0.0751(4) 0.043(3) Uiso 1.000000 R .
C7 C -0.0824(5) 0.3299(4) 0.0847(5) 0.045(2) Uani 1.000000 . .
H7 H -0.0986(5) 0.3282(4) 0.0391(5) 0.054(3) Uiso 1.000000 R .
C6 C -0.1370(5) 0.3246(4) 0.1289(5) 0.043(2) Uani 1.000000 . .
H6 H -0.1901(5) 0.3201(4) 0.1135(5) 0.052(3) Uiso 1.000000 R .
C5 C -0.1142(4) 0.3259(4) 0.1934(4) 0.037(2) Uani 1.000000 . .
H5 H -0.1516(4) 0.3222(4) 0.2234(4) 0.044(3) Uiso 1.000000 R .
C13 C 0.2546(4) 0.3565(4) 0.0485(4) 0.0291(19) Uani 1.000000 . .
H13 H 0.2014(4) 0.3515(4) 0.0336(4) 0.035(2) Uiso 1.000000 R .
C14 C 0.3077(5) 0.3543(5) 0.0043(4) 0.042(2) Uani 1.000000 . .
H14 H 0.2913(5) 0.3475(5) -0.0407(4) 0.050(3) Uiso 1.000000 R .
C15 C 0.3850(5) 0.3621(4) 0.0252(4) 0.036(2) Uani 1.000000 . .
H15 H 0.4217(5) 0.3604(4) -0.0054(4) 0.043(3) Uiso 1.000000 R .
C16 C 0.4090(5) 0.3722(4) 0.0903(4) 0.0289(19) Uani 1.000000 . .
H16 H 0.4622(5) 0.3781(4) 0.1044(4) 0.035(2) Uiso 1.000000 R .
C39 C 0.0968(4) 0.5182(3) 0.2166(4) 0.0213(17) Uani 1.000000 . .
H39 H 0.0581(4) 0.5390(3) 0.1879(4) 0.026(2) Uiso 1.000000 R .
C38 C 0.0807(4) 0.5078(4) 0.2830(4) 0.0226(17) Uani 1.000000 . .
C29 C 0.1394(4) 0.5055(4) 0.3343(4) 0.0223(17) Uani 1.000000 . .
C30 C 0.1203(4) 0.4960(4) 0.3991(4) 0.0275(18) Uani 1.000000 . .
H30 H 0.1605(4) 0.4930(4) 0.4342(4) 0.033(2) Uiso 1.000000 R .
C31 C 0.0464(4) 0.4911(4) 0.4117(4) 0.033(2) Uani 1.000000 . .
H31 H 0.0357(4) 0.4850(4) 0.4555(4) 0.040(2) Uiso 1.000000 R .
C32 C -0.0153(4) 0.4947(4) 0.3615(4) 0.032(2) Uani 1.000000 . .
C37 C 0.0006(4) 0.5026(4) 0.2961(4) 0.0271(18) Uani 1.000000 . .
C36 C -0.0618(4) 0.5013(4) 0.2462(5) 0.038(2) Uani 1.000000 . .
H36 H -0.0524(4) 0.5055(4) 0.2018(5) 0.046(3) Uiso 1.000000 R .
C35 C -0.1361(5) 0.4942(5) 0.2613(5) 0.052(3) Uani 1.000000 . .
H35 H -0.1772(5) 0.4925(5) 0.2270(5) 0.062(3) Uiso 1.000000 R .
C34 C -0.1520(5) 0.4893(4) 0.3258(5) 0.048(3) Uani 1.000000 . .
H34 H -0.2038(5) 0.4868(4) 0.3354(5) 0.057(3) Uiso 1.000000 R .
C33 C -0.0930(5) 0.4883(4) 0.3751(5) 0.046(2) Uani 1.000000 . .
H33 H -0.1039(5) 0.4833(4) 0.4190(5) 0.055(3) Uiso 1.000000 R .
C46 C 0.3680(4) 0.5391(3) 0.1541(3) 0.0215(17) Uani 1.000000 . .
H46 H 0.3743(4) 0.5611(3) 0.1144(3) 0.026(2) Uiso 1.000000 R .
C47 C 0.4345(4) 0.5356(3) 0.2032(3) 0.0185(16) Uani 1.000000 . .
C56 C 0.4247(4) 0.5353(3) 0.2696(3) 0.0183(16) Uani 1.000000 . .
C55 C 0.4905(4) 0.5398(3) 0.3162(4) 0.0228(17) Uani 1.000000 . .
H55 H 0.4837(4) 0.5410(3) 0.3613(4) 0.027(2) Uiso 1.000000 R .
C54 C 0.5631(4) 0.5425(4) 0.2985(4) 0.0307(19) Uani 1.000000 . .
H54 H 0.6058(4) 0.5459(4) 0.3311(4) 0.037(2) Uiso 1.000000 R .
C53 C 0.5754(4) 0.5402(3) 0.2316(4) 0.0295(19) Uani 1.000000 . .
C52 C 0.6504(5) 0.5411(4) 0.2119(5) 0.043(2) Uani 1.000000 . .
H52 H 0.6934(5) 0.5453(4) 0.2441(5) 0.052(3) Uiso 1.000000 R .
C51 C 0.6624(5) 0.5362(5) 0.1485(5) 0.054(3) Uani 1.000000 . .
H51 H 0.7132(5) 0.5370(5) 0.1364(5) 0.065(3) Uiso 1.000000 R .
C50 C 0.5993(5) 0.5299(5) 0.1009(5) 0.051(3) Uani 1.000000 . .
H50 H 0.6079(5) 0.5258(5) 0.0564(5) 0.062(3) Uiso 1.000000 R .
C49 C 0.5251(5) 0.5294(4) 0.1168(4) 0.033(2) Uani 1.000000 . .
H49 H 0.4833(5) 0.5247(4) 0.0834(4) 0.040(2) Uiso 1.000000 R .
C48 C 0.5106(4) 0.5359(3) 0.1828(4) 0.0237(18) Uani 1.000000 . .
C44 C 0.2510(5) 0.5319(4) 0.0432(4) 0.0306(19) Uani 1.000000 . .
H44 H 0.3015(5) 0.5367(4) 0.0310(4) 0.037(2) Uiso 1.000000 R .
C43 C 0.1886(5) 0.5352(4) -0.0038(4) 0.042(2) Uani 1.000000 . .
H43 H 0.1960(5) 0.5435(4) -0.0480(4) 0.050(3) Uiso 1.000000 R .
C42 C 0.1151(5) 0.5262(5) 0.0135(4) 0.046(2) Uani 1.000000 . .
H42 H 0.0723(5) 0.5279(5) -0.0191(4) 0.055(3) Uiso 1.000000 R .
C41 C 0.1033(5) 0.5150(4) 0.0777(4) 0.035(2) Uani 1.000000 . .
H41 H 0.0527(5) 0.5080(4) 0.0889(4) 0.041(2) Uiso 1.000000 R .
O7 O 0.3453(3) 0.5195(3) 0.4282(2) 0.0390(14) Uani 1.000000 . .
H7a H 0.3501(3) 0.4835(3) 0.4067(2) 0.059(2) Uiso 1.000000 GR .

loop_
_atom_site_aniso_label
_atom_site_aniso_U_11
_atom_site_aniso_U_22
_atom_site_aniso_U_33
_atom_site_aniso_U_12
_atom_site_aniso_U_13
_atom_site_aniso_U_23
Dy1 0.01473(18) 0.0266(2) 0.01655(18) -0.00448(15) 0.00264(13) -0.00237(15)
Dy2 0.01001(17) 0.02327(19) 0.01492(17) 0.00033(14) 0.00188(12) 0.00119(15)
O6 0.020(3) 0.047(4) 0.024(3) -0.016(3) 0.005(2) -0.000(3)
N6 0.007(3) 0.021(3) 0.027(3) -0.002(3) 0.000(3) -0.004(3)
O5 0.024(3) 0.047(4) 0.022(3) 0.001(3) 0.006(2) -0.007(3)
O2 0.012(3) 0.052(4) 0.022(3) 0.004(2) 0.003(2) 0.010(3)
N1 0.018(3) 0.022(3) 0.019(3) 0.001(3) 0.004(3) 0.003(3)
O3 0.013(3) 0.026(3) 0.022(3) -0.004(2) 0.004(2) -0.002(2)
N4 0.005(3) 0.022(3) 0.024(3) 0.001(3) 0.003(2) -0.000(3)
O4 0.014(3) 0.029(3) 0.019(3) -0.002(2) 0.003(2) -0.002(2)
N5 0.017(3) 0.023(3) 0.021(3) -0.001(3) 0.008(3) -0.001(3)
N2 0.016(3) 0.017(3) 0.025(3) -0.003(3) 0.004(3) 0.005(3)
N3 0.017(3) 0.022(3) 0.026(3) -0.001(3) 0.002(3) -0.002(3)
C40 0.019(4) 0.031(5) 0.018(4) 0.004(3) -0.004(3) 0.005(3)
C45 0.026(4) 0.014(4) 0.027(4) 0.005(3) 0.004(3) 0.004(3)
C84 0.024(4) 0.013(4) 0.036(5) -0.009(3) 0.000(4) -0.007(3)
C83 0.037(5) 0.040(5) 0.029(5) -0.014(4) 0.000(4) -0.002(4)
C82 0.020(4) 0.033(5) 0.045(5) -0.007(4) -0.007(4) -0.002(4)
C81 0.025(4) 0.018(4) 0.047(5) -0.008(3) 0.006(4) -0.003(4)
C80 0.019(4) 0.024(5) 0.063(6) -0.001(4) 0.003(4) -0.002(4)
C79 0.031(5) 0.038(6) 0.074(7) 0.001(4) 0.025(5) 0.010(5)
C78 0.031(5) 0.042(5) 0.054(6) 0.002(4) 0.024(4) 0.009(5)
C77 0.032(5) 0.028(5) 0.042(5) -0.002(4) 0.007(4) -0.002(4)
C76 0.024(4) 0.014(4) 0.035(5) -0.004(3) 0.010(3) -0.001(3)
C75 0.022(4) 0.017(4) 0.027(4) -0.006(3) 0.001(3) -0.002(3)
C74 0.022(4) 0.022(4) 0.025(4) 0.002(3) 0.006(3) -0.001(3)
C73 0.023(4) 0.016(4) 0.021(4) -0.000(3) 0.004(3) 0.001(3)
C68 0.024(4) 0.028(5) 0.028(4) 0.003(3) 0.008(3) -0.003(3)
C67 0.025(4) 0.018(4) 0.027(4) 0.004(3) -0.002(3) 0.000(3)
C66 0.022(4) 0.020(4) 0.026(4) 0.001(3) 0.010(3) -0.007(3)
C57 0.028(5) 0.028(5) 0.026(4) -0.003(4) 0.010(4) -0.005(3)
C58 0.033(5) 0.055(6) 0.028(5) -0.002(4) 0.010(4) -0.011(4)
C59 0.044(6) 0.054(6) 0.027(5) -0.001(5) 0.012(4) -0.012(4)
C60 0.031(5) 0.037(5) 0.039(5) 0.002(4) 0.018(4) -0.005(4)
C65 0.022(4) 0.022(4) 0.037(5) 0.002(3) 0.014(4) 0.001(4)
C64 0.024(4) 0.042(5) 0.037(5) 0.009(4) 0.010(4) 0.007(4)
C63 0.036(5) 0.064(7) 0.048(6) 0.010(5) 0.008(4) 0.017(5)
C62 0.027(5) 0.081(8) 0.070(7) 0.016(5) 0.026(5) 0.013(6)
C61 0.040(6) 0.064(7) 0.045(6) 0.001(5) 0.024(5) -0.003(5)
C69 0.019(4) 0.034(5) 0.028(4) 0.000(3) 0.002(3) -0.000(4)
C70 0.030(5) 0.039(5) 0.027(5) 0.003(4) -0.004(4) 0.007(4)
C71 0.036(5) 0.046(5) 0.022(4) 0.000(4) 0.008(4) 0.001(4)
C72 0.021(4) 0.032(5) 0.029(4) -0.006(3) 0.004(3) 0.008(4)
C18 0.018(4) 0.014(4) 0.036(5) 0.002(3) 0.011(3) 0.002(3)
C19 0.017(4) 0.015(4) 0.024(4) 0.001(3) 0.001(3) 0.007(3)
C20 0.018(4) 0.017(4) 0.038(5) -0.000(3) 0.008(3) 0.011(3)
C25 0.022(4) 0.030(5) 0.039(5) 0.003(4) 0.004(4) 0.014(4)
C24 0.021(4) 0.046(6) 0.043(5) -0.000(4) -0.007(4) 0.013(4)
C23 0.010(4) 0.044(6) 0.062(6) 0.001(4) -0.000(4) 0.005(5)
C22 0.020(4) 0.043(5) 0.046(5) -0.002(4) 0.011(4) 0.001(4)
C21 0.019(4) 0.030(5) 0.039(5) 0.001(3) 0.003(4) 0.003(4)
C26 0.037(5) 0.061(6) 0.027(5) 0.006(5) -0.003(4) 0.022(4)
C27 0.026(4) 0.060(6) 0.023(4) 0.014(4) 0.005(3) 0.017(4)
C28 0.022(4) 0.026(4) 0.031(4) 0.000(3) 0.004(3) 0.012(4)
C17 0.024(4) 0.015(4) 0.018(4) -0.001(3) 0.002(3) 0.003(3)
C12 0.026(4) 0.018(4) 0.021(4) 0.006(3) 0.006(3) 0.004(3)
C11 0.021(4) 0.023(4) 0.017(4) 0.005(3) -0.000(3) -0.001(3)
C10 0.016(4) 0.017(4) 0.031(4) -0.001(3) 0.003(3) 0.002(3)
C2 0.032(5) 0.028(4) 0.021(4) -0.001(4) 0.009(3) 0.005(3)
C3 0.018(4) 0.029(5) 0.046(5) -0.002(3) 0.020(4) 0.002(4)
C4 0.018(4) 0.022(4) 0.040(5) -0.001(3) 0.004(4) -0.000(4)
C9 0.025(4) 0.021(4) 0.028(4) 0.002(3) -0.003(3) -0.000(3)
C8 0.026(5) 0.037(5) 0.042(5) -0.004(4) -0.009(4) 0.007(4)
C7 0.042(6) 0.042(6) 0.047(6) 0.002(4) -0.012(5) 0.003(5)
C6 0.016(4) 0.042(6) 0.066(7) 0.000(4) -0.019(4) 0.004(5)
C5 0.020(4) 0.034(5) 0.057(6) -0.006(4) 0.007(4) -0.001(4)
C13 0.027(4) 0.035(5) 0.025(4) -0.000(4) 0.001(4) -0.003(4)
C14 0.046(6) 0.057(6) 0.022(5) 0.000(5) 0.007(4) -0.002(4)
C15 0.043(5) 0.036(5) 0.033(5) 0.011(4) 0.021(4) 0.005(4)
C16 0.031(5) 0.029(5) 0.029(5) 0.010(4) 0.015(4) 0.007(4)
C39 0.008(4) 0.018(4) 0.036(5) 0.000(3) -0.003(3) -0.001(3)
C38 0.016(4) 0.023(4) 0.030(4) 0.004(3) 0.008(3) -0.003(3)
C29 0.013(4) 0.025(4) 0.031(4) -0.003(3) 0.009(3) -0.008(3)
C30 0.021(4) 0.032(5) 0.031(5) -0.004(4) 0.012(3) -0.004(4)
C31 0.031(5) 0.033(5) 0.040(5) -0.006(4) 0.020(4) -0.004(4)
C32 0.022(4) 0.021(4) 0.055(6) -0.001(3) 0.018(4) -0.006(4)
C37 0.017(4) 0.021(4) 0.044(5) 0.002(3) 0.006(4) -0.006(4)
C36 0.022(5) 0.037(5) 0.056(6) 0.000(4) 0.007(4) -0.003(4)
C35 0.010(4) 0.061(7) 0.084(8) 0.001(4) 0.004(5) -0.008(6)
C34 0.016(5) 0.044(6) 0.085(8) 0.001(4) 0.018(5) 0.001(5)
C33 0.033(5) 0.041(6) 0.069(7) -0.004(4) 0.027(5) 0.004(5)
C46 0.033(5) 0.015(4) 0.019(4) 0.009(3) 0.011(3) -0.001(3)
C47 0.015(4) 0.011(4) 0.032(4) -0.002(3) 0.010(3) 0.002(3)
C56 0.010(4) 0.016(4) 0.029(4) -0.002(3) 0.006(3) 0.003(3)
C55 0.015(4) 0.022(4) 0.032(4) -0.002(3) 0.004(3) 0.005(3)
C54 0.016(4) 0.027(5) 0.048(5) 0.001(3) -0.002(4) 0.000(4)
C53 0.019(4) 0.015(4) 0.056(6) -0.000(3) 0.012(4) -0.000(4)
C52 0.020(5) 0.036(5) 0.075(7) 0.006(4) 0.015(5) 0.009(5)
C51 0.027(5) 0.059(7) 0.083(8) 0.008(5) 0.034(5) 0.016(6)
C50 0.045(6) 0.056(6) 0.061(7) 0.010(5) 0.040(5) 0.013(5)
C49 0.035(5) 0.028(5) 0.039(5) 0.003(4) 0.016(4) 0.003(4)
C48 0.018(4) 0.012(4) 0.043(5) 0.002(3) 0.013(4) 0.006(3)
C44 0.030(5) 0.035(5) 0.027(4) 0.010(4) 0.004(4) 0.008(4)
C43 0.059(6) 0.050(6) 0.015(4) 0.011(5) -0.001(4) 0.006(4)
C42 0.042(6) 0.052(6) 0.038(5) 0.010(5) -0.016(4) 0.009(5)
C41 0.029(5) 0.041(5) 0.033(5) 0.004(4) -0.001(4) 0.000(4)
O7 0.038(3) 0.054(4) 0.024(3) 0.004(3) -0.002(3) 0.010(3)

loop_
_atom_type_symbol
_atom_type_scat_dispersion_real
_atom_type_scat_dispersion_imag
_atom_type_scat_Cromer_Mann_a1
_atom_type_scat_Cromer_Mann_a2
_atom_type_scat_Cromer_Mann_a3
_atom_type_scat_Cromer_Mann_a4
_atom_type_scat_Cromer_Mann_b1
_atom_type_scat_Cromer_Mann_b2
_atom_type_scat_Cromer_Mann_b3
_atom_type_scat_Cromer_Mann_b4
_atom_type_scat_Cromer_Mann_c
_atom_type_scat_source
_atom_type_scat_dispersion_source
H 0.00000 0.00000 0.49300 0.32291 0.14019 0.04081 10.51090 26.12570 3.14236 57.79970 0.0030380000826 'International Tables Volume C Table 6.1.1.4 (pp. 500-502)' 'Henke, Gullikson and Davis, At. Data and Nucl. Data Tables, 1993, 54, 2'
C 0.00347 0.00161 2.31000 1.02000 1.58860 0.86500 20.84390 10.20750 0.56870 51.65120 0.215599998832 'International Tables Volume C Table 6.1.1.4 (pp. 500-502)' 'Henke, Gullikson and Davis, At. Data and Nucl. Data Tables, 1993, 54, 2'
Dy -0.09334 4.42894 26.50700 17.63830 14.55960 2.96577 2.18020 0.20217 12.18990 111.87400 4.29727983475 'International Tables Volume C Table 6.1.1.4 (pp. 500-502)' 'Henke, Gullikson and Davis, At. Data and Nucl. Data Tables, 1993, 54, 2'
O 0.01158 0.00611 3.04850 2.28680 1.54630 0.86700 13.27710 5.70110 0.32390 32.90890 0.250800013542 'International Tables Volume C Table 6.1.1.4 (pp. 500-502)' 'Henke, Gullikson and Davis, At. Data and Nucl. Data Tables, 1993, 54, 2'
N 0.00653 0.00323 12.21260 3.13220 2.01250 1.16630 0.00570 9.89330 28.99750 0.58260 -11.5290002823 'International Tables Volume C Table 6.1.1.4 (pp. 500-502)' 'Henke, Gullikson and Davis, At. Data and Nucl. Data Tables, 1993, 54, 2'

loop_
_geom_angle_atom_site_label_1
_geom_angle_atom_site_label_2
_geom_angle_atom_site_label_3
_geom_angle
N6 Dy1 O6 73.62(18)
O5 Dy1 O6 92.19(19)
O5 Dy1 N6 122.98(19)
O3 Dy1 O6 161.84(18)
O3 Dy1 N6 115.03(17)
O3 Dy1 O5 95.45(17)
O4 Dy1 O6 97.64(17)
O4 Dy1 N6 77.02(17)
O4 Dy1 O5 159.69(18)
O4 Dy1 O3 70.37(15)
N5 Dy1 O6 118.2(2)
N5 Dy1 N6 66.32(18)
N5 Dy1 O5 74.02(18)
N5 Dy1 O3 79.85(17)
N5 Dy1 O4 115.84(17)
O7 Dy1 O6 87.10(19)
O7 Dy1 N6 142.81(18)
O7 Dy1 O5 88.50(19)
O7 Dy1 O3 76.67(18)
O7 Dy1 O4 74.37(17)
O7 Dy1 N5 149.14(18)
O2 Dy2 O1 83.80(17)
N1 Dy2 O1 71.95(17)
N1 Dy2 O2 119.95(19)
O3 Dy2 O1 80.65(16)
O3 Dy2 O2 92.98(17)
O3 Dy2 N1 133.25(17)
N4 Dy2 O1 144.41(17)
N4 Dy2 O2 129.67(17)
N4 Dy2 N1 79.32(18)
N4 Dy2 O3 105.63(17)
O4 Dy2 O1 142.11(16)
O4 Dy2 O2 75.08(18)
O4 Dy2 N1 145.94(17)
O4 Dy2 O3 69.64(15)
O4 Dy2 N4 68.91(16)
N2 Dy2 O1 110.59(17)
N2 Dy2 O2 74.05(18)
N2 Dy2 N1 65.48(18)
N2 Dy2 O3 161.25(17)
N2 Dy2 N4 74.36(17)
N2 Dy2 O4 93.56(17)
N3 Dy2 O1 88.18(17)
N3 Dy2 O2 161.36(18)
N3 Dy2 N1 72.86(18)
N3 Dy2 O3 69.06(17)
N3 Dy2 N4 63.13(17)
N3 Dy2 O4 101.98(17)
N3 Dy2 N2 124.58(18)
C1 O1 Dy2 128.9(4)
C84 O6 Dy1 132.8(4)
C74 N6 Dy1 125.7(5)
C73 N6 Dy1 114.6(4)
C73 N6 C74 119.3(6)
C57 O5 Dy1 137.4(5)
C28 O2 Dy2 135.8(4)
C12 N1 Dy2 114.2(4)
C11 N1 Dy2 125.9(5)
C11 N1 C12 119.7(6)
Dy2 O3 Dy1 109.89(17)
C29 O3 Dy1 126.3(4)
C29 O3 Dy2 122.5(4)
C45 N4 Dy2 116.8(4)
C46 N4 Dy2 123.0(5)
C46 N4 C45 119.9(6)
Dy2 O4 Dy1 109.88(18)
C56 O4 Dy1 132.1(4)
C56 O4 Dy2 117.9(4)
H85b C85 H85a 109.5
H85c C85 H85a 109.5
H85c C85 H85b 109.5
C68 N5 Dy1 115.2(4)
C67 N5 Dy1 127.1(5)
C67 N5 C68 117.6(6)
C18 N2 Dy2 128.0(5)
C17 N2 Dy2 113.6(4)
C17 N2 C18 118.4(6)
C40 N3 Dy2 114.9(4)
C39 N3 Dy2 125.7(5)
C39 N3 C40 119.3(6)
C45 C40 N3 116.3(6)
C41 C40 N3 123.5(7)
C41 C40 C45 120.2(7)
C40 C45 N4 116.4(6)
C44 C45 N4 124.8(6)
C44 C45 C40 118.7(7)
C83 C84 O6 118.7(7)
C75 C84 O6 123.9(6)
C75 C84 C83 117.4(7)
H83 C83 C84 118.8(5)
C82 C83 C84 122.4(8)
C82 C83 H83 118.8(5)
H82 C82 C83 119.4(5)
C81 C82 C83 121.3(7)
C81 C82 H82 119.4(4)
C80 C81 C82 121.8(7)
C76 C81 C82 118.7(7)
C76 C81 C80 119.4(8)
H80 C80 C81 119.2(5)
C79 C80 C81 121.6(8)
C79 C80 H80 119.2(5)
H79 C79 C80 120.4(5)
C78 C79 C80 119.2(8)
C78 C79 H79 120.4(5)
H78 C78 C79 119.5(5)
C77 C78 C79 121.1(8)
C77 C78 H78 119.5(5)
H77 C77 C78 119.4(5)
C76 C77 C78 121.3(8)
C76 C77 H77 119.4(4)
C77 C76 C81 117.3(7)
C75 C76 C81 119.3(7)
C75 C76 C77 123.4(7)
C76 C75 C84 120.4(6)
C74 C75 C84 120.8(6)
C74 C75 C76 118.8(7)
C75 C74 N6 127.4(7)
H74 C74 N6 116.3(4)
H74 C74 C75 116.3(4)
C68 C73 N6 117.3(6)
C72 C73 N6 124.6(6)
C72 C73 C68 118.0(7)
C73 C68 N5 115.8(6)
C69 C68 N5 124.8(6)
C69 C68 C73 119.3(7)
H67 C67 N5 115.9(4)
C66 C67 N5 128.2(7)
C66 C67 H67 115.9(4)
C57 C66 C67 121.1(6)
C65 C66 C67 118.0(7)
C65 C66 C57 120.7(6)
C66 C57 O5 123.8(6)
C58 C57 O5 119.0(7)
C58 C57 C66 117.2(7)
H58 C58 C57 118.9(5)
C59 C58 C57 122.2(8)
C59 C58 H58 118.9(5)
H59 C59 C58 118.9(5)
C60 C59 C58 122.2(8)
C60 C59 H59 118.9(5)
C65 C60 C59 118.5(7)
C61 C60 C59 122.5(8)
C61 C60 C65 119.0(8)
C60 C65 C66 119.1(7)
C64 C65 C66 124.0(7)
C64 C65 C60 116.9(7)
H64 C64 C65 118.5(4)
C63 C64 C65 123.0(8)
C63 C64 H64 118.5(5)
H63 C63 C64 120.4(5)
C62 C63 C64 119.2(9)
C62 C63 H63 120.4(5)
H62 C62 C63 120.0(5)
C61 C62 C63 120.0(8)
C61 C62 H62 120.0(5)
C62 C61 C60 121.9(8)
H61 C61 C60 119.1(5)
H61 C61 C62 119.1(5)
H69 C69 C68 119.4(4)
C70 C69 C68 121.2(7)
C70 C69 H69 119.4(5)
H70 C70 C69 120.2(5)
C71 C70 C69 119.7(7)
C71 C70 H70 120.2(5)
H71 C71 C70 120.2(5)
C72 C71 C70 119.7(7)
C72 C71 H71 120.2(4)
C71 C72 C73 122.0(7)
H72 C72 C73 119.0(4)
H72 C72 C71 119.0(4)
H18 C18 N2 115.8(4)
C19 C18 N2 128.4(7)
C19 C18 H18 115.8(4)
C20 C19 C18 118.0(6)
C28 C19 C18 122.0(6)
C28 C19 C20 119.9(6)
C25 C20 C19 119.9(7)
C21 C20 C19 123.2(7)
C21 C20 C25 116.9(7)
C24 C25 C20 119.8(7)
C26 C25 C20 118.9(7)
C26 C25 C24 121.3(7)
H24 C24 C25 119.4(5)
C23 C24 C25 121.2(8)
C23 C24 H24 119.4(5)
H23 C23 C24 120.2(5)
C22 C23 C24 119.6(7)
C22 C23 H23 120.2(5)
H22 C22 C23 119.9(5)
C21 C22 C23 120.2(8)
C21 C22 H22 119.9(5)
C22 C21 C20 122.2(8)
H21 C21 C20 118.9(4)
H21 C21 C22 118.9(5)
H26 C26 C25 119.6(4)
C27 C26 C25 120.8(7)
C27 C26 H26 119.6(5)
H27 C27 C26 119.0(5)
C28 C27 C26 122.1(7)
C28 C27 H27 119.0(4)
C19 C28 O2 124.4(7)
C27 C28 O2 117.6(7)
C27 C28 C19 118.0(7)
C12 C17 N2 117.0(6)
C16 C17 N2 123.5(6)
C16 C17 C12 119.4(7)
C17 C12 N1 116.4(6)
C13 C12 N1 124.4(7)
C13 C12 C17 119.0(6)
H11 C11 N1 117.2(4)
C10 C11 N1 125.6(6)
C10 C11 H11 117.2(4)
C1 C10 C11 121.2(6)
C9 C10 C11 119.1(6)
C9 C10 C1 119.6(6)
C10 C1 O1 123.2(6)
C2 C1 O1 118.9(6)
C2 C1 C10 117.8(6)
H2 C2 C1 119.0(4)
C3 C2 C1 122.0(7)
C3 C2 H2 119.0(5)
H3 C3 C2 119.2(5)
C4 C3 C2 121.7(7)
C4 C3 H3 119.2(4)
C9 C4 C3 118.5(7)
C5 C4 C3 121.3(7)
C5 C4 C9 120.1(7)
C4 C9 C10 120.0(7)
C8 C9 C10 122.5(7)
C8 C9 C4 117.5(7)
H8 C8 C9 119.7(5)
C7 C8 C9 120.6(8)
C7 C8 H8 119.7(6)
H7 C7 C8 119.4(6)
C6 C7 C8 121.1(8)
C6 C7 H7 119.4(5)
H6 C6 C7 120.2(5)
C5 C6 C7 119.7(8)
C5 C6 H6 120.2(5)
C6 C5 C4 121.1(8)
H5 C5 C4 119.5(5)
H5 C5 C6 119.5(5)
H13 C13 C12 119.5(4)
C14 C13 C12 120.9(7)
C14 C13 H13 119.5(5)
H14 C14 C13 119.9(5)
C15 C14 C13 120.1(8)
C15 C14 H14 119.9(5)
H15 C15 C14 119.9(5)
C16 C15 C14 120.1(7)
C16 C15 H15 119.9(5)
C15 C16 C17 120.4(7)
H16 C16 C17 119.8(4)
H16 C16 C15 119.8(5)
H39 C39 N3 117.1(4)
C38 C39 N3 125.7(7)
C38 C39 H39 117.1(4)
C29 C38 C39 121.3(6)
C37 C38 C39 118.7(6)
C37 C38 C29 120.0(7)
C38 C29 O3 122.0(6)
C30 C29 O3 118.9(6)
C30 C29 C38 119.1(6)
H30 C30 C29 119.3(4)
C31 C30 C29 121.3(7)
C31 C30 H30 119.3(5)
H31 C31 C30 119.2(5)
C32 C31 C30 121.6(7)
C32 C31 H31 119.2(4)
C37 C32 C31 119.3(7)
C33 C32 C31 121.2(8)
C33 C32 C37 119.5(8)
C32 C37 C38 118.6(7)
C36 C37 C38 123.1(7)
C36 C37 C32 118.3(7)
H36 C36 C37 119.7(5)
C35 C36 C37 120.5(9)
C35 C36 H36 119.7(6)
H35 C35 C36 119.4(6)
C34 C35 C36 121.2(9)
C34 C35 H35 119.4(5)
H34 C34 C35 120.1(5)
C33 C34 C35 119.8(8)
C33 C34 H34 120.1(5)
C34 C33 C32 120.6(9)
H33 C33 C32 119.7(6)
H33 C33 C34 119.7(5)
H46 C46 N4 117.4(4)
C47 C46 N4 125.2(6)
C47 C46 H46 117.4(4)
C56 C47 C46 120.3(6)
C48 C47 C46 119.3(6)
C48 C47 C56 120.3(6)
C47 C56 O4 121.9(6)
C55 C56 O4 119.1(6)
C55 C56 C47 119.0(6)
H55 C55 C56 119.0(4)
C54 C55 C56 122.1(7)
C54 C55 H55 119.0(5)
H54 C54 C55 119.7(5)
C53 C54 C55 120.5(7)
C53 C54 H54 119.7(4)
C52 C53 C54 121.6(8)
C48 C53 C54 119.3(7)
C48 C53 C52 119.0(8)
H52 C52 C53 119.1(5)
C51 C52 C53 121.7(9)
C51 C52 H52 119.1(5)
H51 C51 C52 120.3(5)
C50 C51 C52 119.3(8)
C50 C51 H51 120.3(5)
H50 C50 C51 119.1(5)
C49 C50 C51 121.7(9)
C49 C50 H50 119.1(6)
H49 C49 C50 119.9(6)
C48 C49 C50 120.2(8)
C48 C49 H49 119.9(4)
C53 C48 C47 118.7(7)
C49 C48 C47 123.3(7)
C49 C48 C53 117.9(7)
H44 C44 C45 119.6(4)
C43 C44 C45 120.8(8)
C43 C44 H44 119.6(5)
H43 C43 C44 120.1(5)
C42 C43 C44 119.7(8)
C42 C43 H43 120.1(5)
H42 C42 C43 119.6(5)
C41 C42 C43 120.8(8)
C41 C42 H42 119.6(5)
C42 C41 C40 119.8(8)
H41 C41 C40 120.1(5)
H41 C41 C42 120.1(5)
H7a O7 Dy1 109.5

loop_
_geom_bond_atom_site_label_1
_geom_bond_atom_site_label_2
_geom_bond_distance
Dy1 O6 2.202(5)
Dy1 N6 2.446(6)
Dy1 O5 2.197(5)
Dy1 O3 2.343(5)
Dy1 O4 2.324(5)
Dy1 N5 2.448(6)
Dy1 O7 2.434(5)
Dy2 O1 2.255(5)
Dy2 O2 2.263(5)
Dy2 N1 2.469(6)
Dy2 O3 2.345(5)
Dy2 N4 2.525(6)
Dy2 O4 2.365(5)
Dy2 N2 2.464(6)
Dy2 N3 2.554(6)
O1 C1 1.309(8)
O6 C84 1.308(8)
N6 C74 1.302(9)
N6 C73 1.415(9)
O5 C57 1.298(9)
O2 C28 1.316(8)
N1 C12 1.417(9)
N1 C11 1.301(9)
O3 C29 1.331(8)
N4 C45 1.407(9)
N4 C46 1.295(9)
O4 C56 1.335(8)
C85 H85a 0.9800
C85 H85b 0.9800
C85 H85c 0.9800
C85 O7 1.465(14)
N5 C68 1.430(9)
N5 C67 1.291(9)
N2 C18 1.290(9)
N2 C17 1.423(9)
N3 C40 1.425(9)
N3 C39 1.282(9)
C40 C45 1.402(10)
C40 C41 1.389(10)
C45 C44 1.403(10)
C84 C83 1.428(10)
C84 C75 1.405(10)
C83 H83 0.9500
C83 C82 1.349(11)
C82 H82 0.9500
C82 C81 1.416(11)
C81 C80 1.415(11)
C81 C76 1.414(11)
C80 H80 0.9500
C80 C79 1.363(12)
C79 H79 0.9500
C79 C78 1.386(12)
C78 H78 0.9500
C78 C77 1.374(11)
C77 H77 0.9500
C77 C76 1.418(11)
C76 C75 1.445(10)
C75 C74 1.436(10)
C74 H74 0.9500
C73 C68 1.405(10)
C73 C72 1.398(10)
C68 C69 1.395(10)
C67 H67 0.9500
C67 C66 1.439(10)
C66 C57 1.405(10)
C66 C65 1.451(10)
C57 C58 1.435(11)
C58 H58 0.9500
C58 C59 1.344(11)
C59 H59 0.9500
C59 C60 1.410(12)
C60 C65 1.418(11)
C60 C61 1.408(11)
C65 C64 1.401(11)
C64 H64 0.9500
C64 C63 1.370(11)
C63 H63 0.9500
C63 C62 1.389(13)
C62 H62 0.9500
C62 C61 1.353(13)
C61 H61 0.9500
C69 H69 0.9500
C69 C70 1.375(10)
C70 H70 0.9500
C70 C71 1.389(11)
C71 H71 0.9500
C71 C72 1.366(10)
C72 H72 0.9500
C18 H18 0.9500
C18 C19 1.431(10)
C19 C20 1.445(10)
C19 C28 1.405(10)
C20 C25 1.417(11)
C20 C21 1.405(10)
C25 C24 1.415(10)
C25 C26 1.415(11)
C24 H24 0.9500
C24 C23 1.353(12)
C23 H23 0.9500
C23 C22 1.398(12)
C22 H22 0.9500
C22 C21 1.370(10)
C21 H21 0.9500
C26 H26 0.9500
C26 C27 1.371(11)
C27 H27 0.9500
C27 C28 1.433(10)
C17 C12 1.391(10)
C17 C16 1.404(10)
C12 C13 1.398(10)
C11 H11 0.9500
C11 C10 1.432(10)
C10 C1 1.409(10)
C10 C9 1.453(10)
C1 C2 1.433(10)
C2 H2 0.9500
C2 C3 1.356(10)
C3 H3 0.9500
C3 C4 1.409(11)
C4 C9 1.414(10)
C4 C5 1.412(10)
C9 C8 1.410(11)
C8 H8 0.9500
C8 C7 1.378(11)
C7 H7 0.9500
C7 C6 1.396(13)
C6 H6 0.9500
C6 C5 1.344(12)
C5 H5 0.9500
C13 H13 0.9500
C13 C14 1.371(11)
C14 H14 0.9500
C14 C15 1.381(12)
C15 H15 0.9500
C15 C16 1.375(11)
C16 H16 0.9500
C39 H39 0.9500
C39 C38 1.442(10)
C38 C29 1.389(10)
C38 C37 1.459(10)
C29 C30 1.426(10)
C30 H30 0.9500
C30 C31 1.350(10)
C31 H31 0.9500
C31 C32 1.411(11)
C32 C37 1.415(11)
C32 C33 1.423(11)
C37 C36 1.412(11)
C36 H36 0.9500
C36 C35 1.376(11)
C35 H35 0.9500
C35 C34 1.392(13)
C34 H34 0.9500
C34 C33 1.365(13)
C33 H33 0.9500
C46 H46 0.9500
C46 C47 1.454(10)
C47 C56 1.398(10)
C47 C48 1.439(9)
C56 C55 1.416(10)
C55 H55 0.9500
C55 C54 1.360(10)
C54 H54 0.9500
C54 C53 1.418(11)
C53 C52 1.415(11)
C53 C48 1.429(11)
C52 H52 0.9500
C52 C51 1.349(13)
C51 H51 0.9500
C51 C50 1.398(14)
C50 H50 0.9500
C50 C49 1.372(11)
C49 H49 0.9500
C49 C48 1.417(11)
C44 H44 0.9500
C44 C43 1.376(11)
C43 H43 0.9500
C43 C42 1.383(12)
C42 H42 0.9500
C42 C41 1.380(12)
C41 H41 0.9500
O7 H7a 0.8701

loop_
_smtbx_masks_void_nr
_smtbx_masks_void_average_x
_smtbx_masks_void_average_y
_smtbx_masks_void_average_z
_smtbx_masks_void_volume
_smtbx_masks_void_count_electrons
_smtbx_masks_void_content
1 0.347 0.204 0.465 322.5 105.0 2DCM/1H2O
2 0.347 0.296 0.965 322.5 101.1 2DCM/1H2O
3 -0.347 0.704 0.035 322.5 102.0 2DCM/1H2O
4 -0.347 0.796 0.535 322.5 98.2 2DCM/1H2O
